data_4350511
loop_
_publ_author_name
'Senda, Shunsuke'
'Ohki, Yasuhiro'
'Hirayama, Tomoko'
'Toda, Daisuke'
'Chen, Jing-Lin'
'Matsumoto, Tsuyoshi'
'Kawaguchi, Hiroyuki'
'Tatsumi, Kazuyuki'

_publ_section_title
;
 Mono{hydrotris(mercaptoimidazolyl)borato} complexes of manganese(II),
 iron(II), cobalt(II), and nickel(II) halides.
;
_journal_issue 24
_journal_name_full 'Inorganic chemistry'
_journal_page_first 9914
_journal_page_last 9925
_journal_paper_doi 10.1021/ic0610132
_journal_volume 45
_journal_year 2006
_chemical_formula_moiety 'C14 H24 Cl2 N4 Ni S2 '
_chemical_formula_sum 'C14 H24 Cl2 N4 Ni S2'
_chemical_formula_weight 442.10
_space_group_IT_number 15
_space_group_name_Hall '-C 2yc'
_space_group_name_H-M_alt 'C 1 2/c 1'
_symmetry_cell_setting monoclinic
_symmetry_Int_Tables_number 15
_symmetry_space_group_name_H-M 'C 1 2/c 1'
_cell_angle_alpha 90
_cell_angle_beta 125.169(6)
_cell_angle_gamma 90
_cell_formula_units_Z 4
_cell_length_a 16.7566(111)
_cell_length_b 8.5754(52)
_cell_length_c 16.6980(113)
_cell_measurement_reflns_used 2730
_cell_measurement_temperature 173.2
_cell_measurement_theta_max 27.5
_cell_measurement_theta_min 3.4
_cell_volume 1961(2)
_computing_cell_refinement CRYSTALCLEAR
_computing_data_collection CRYSTALCLEAR
_computing_data_reduction 'teXsan Ver. 1.11'
_computing_publication_material 'teXsan Ver. 1.11'
_computing_structure_refinement 'teXsan Ver. 1.10'
_computing_structure_solution SIR92
_diffrn_detector_area_resol_mean 14.62
_diffrn_measured_fraction_theta_full 0.9902
_diffrn_measured_fraction_theta_max 0.9902
_diffrn_measurement_device_type 'Rigaku/MSC Mercury CCD'
_diffrn_measurement_method \w
_diffrn_radiation_type 'Mo K\a'
_diffrn_radiation_wavelength 0.7107
_diffrn_reflns_av_R_equivalents 0.030
_diffrn_reflns_limit_h_max 21
_diffrn_reflns_limit_h_min -21
_diffrn_reflns_limit_k_max 11
_diffrn_reflns_limit_k_min -10
_diffrn_reflns_limit_l_max 21
_diffrn_reflns_limit_l_min -21
_diffrn_reflns_number 7734
_diffrn_reflns_theta_full 27.48
_diffrn_reflns_theta_max 27.48
_exptl_absorpt_coefficient_mu 1.477
_exptl_absorpt_correction_T_max 0.929
_exptl_absorpt_correction_T_min 0.809
_exptl_absorpt_correction_type multi-scan
_exptl_absorpt_process_details '(Jacobson, 1998)'
_exptl_crystal_colour green
_exptl_crystal_density_diffrn 1.497
_exptl_crystal_density_method 'not measured'
_exptl_crystal_description block
_exptl_crystal_size_max 0.150
_exptl_crystal_size_mid 0.100
_exptl_crystal_size_min 0.050
_refine_diff_density_max 0.50
_refine_diff_density_min -0.37
_refine_ls_extinction_method none
_refine_ls_goodness_of_fit_ref 0.952
_refine_ls_hydrogen_treatment noref
_refine_ls_number_parameters 105
_refine_ls_number_reflns 2198
_refine_ls_R_factor_gt 0.0318
_refine_ls_shift/su_max 0.0004
_refine_ls_structure_factor_coef F
_refine_ls_weighting_details 'w = 1/[\s^2^(Fo) + 0.00063|Fo|^2^]'
_refine_ls_weighting_scheme calc
_refine_ls_wR_factor_ref 0.0434
_reflns_number_gt 1763
_reflns_number_total 2223
_reflns_threshold_expression F^2^>2.0\s(F^2^)
_cod_data_source_file ic0610132si20060906_094900.cif
_cod_data_source_block Ni(imi(tBu))2Cl2
_cod_original_cell_volume 1961.4(22)
_cod_original_formula_sum 'C14 H24 Cl2 N4 Ni S2 '
_cod_database_code 4350511

loop_
_symmetry_equiv_pos_as_xyz
x,y,z
-x,y,1/2-z
-x,-y,-z
x,-y,1/2+z
1/2+x,1/2+y,z
1/2-x,1/2+y,1/2-z
1/2-x,1/2-y,-z
1/2+x,1/2-y,1/2+z

loop_
_atom_site_label
_atom_site_type_symbol
_atom_site_fract_x
_atom_site_fract_y
_atom_site_fract_z
_atom_site_U_iso_or_equiv
_atom_site_adp_type
_atom_site_occupancy
_atom_site_calc_flag
_atom_site_refinement_flags
Ni(1) Ni 1.0000 0.77899(5) 0.7500 0.0234(1) Uani 1.00 d S
Cl(1) Cl 1.13106(4) 0.87682(7) 0.88904(4) 0.0317(2) Uani 1.00 d .
S(1) S 0.94814(5) 0.62463(7) 0.82258(4) 0.0300(2) Uani 1.00 d .
N(1) N 0.8190(1) 0.5175(2) 0.6371(1) 0.0243(5) Uani 1.00 d .
N(2) N 0.8575(1) 0.3404(2) 0.7460(1) 0.0210(5) Uani 1.00 d .
C(1) C 0.8741(2) 0.4900(3) 0.7341(2) 0.0220(5) Uani 1.00 d .
C(2) C 0.7664(2) 0.3874(3) 0.5868(2) 0.0278(6) Uani 1.00 d .
C(3) C 0.7897(2) 0.2775(3) 0.6539(2) 0.0261(6) Uani 1.00 d .
C(4) C 0.9001(2) 0.2570(3) 0.8422(2) 0.0249(6) Uani 1.00 d .
C(5) C 0.8646(2) 0.3377(3) 0.8970(2) 0.0345(7) Uani 1.00 d .
C(6) C 1.0113(2) 0.2556(3) 0.9000(2) 0.0381(7) Uani 1.00 d .
C(7) C 0.8634(2) 0.0895(3) 0.8203(2) 0.0372(7) Uani 1.00 d .
H(1) H 0.8117 0.6080 0.6155 0.0912 Uiso 1.00 calc .
H(2) H 0.7207 0.3773 0.5162 0.0326 Uiso 1.00 calc .
H(3) H 0.7639 0.1724 0.6410 0.0301 Uiso 1.00 calc .
H(4) H 0.8919 0.2858 0.9592 0.0408 Uiso 1.00 calc .
H(5) H 0.8855 0.4459 0.9086 0.0408 Uiso 1.00 calc .
H(6) H 0.7940 0.3332 0.8584 0.0408 Uiso 1.00 calc .
H(7) H 1.0387 0.2021 0.9614 0.0470 Uiso 1.00 calc .
H(8) H 1.0303 0.2022 0.8619 0.0470 Uiso 1.00 calc .
H(9) H 1.0355 0.3621 0.9123 0.0470 Uiso 1.00 calc .
H(10) H 0.7927 0.0887 0.7824 0.0443 Uiso 1.00 calc .
H(11) H 0.8844 0.0383 0.7838 0.0443 Uiso 1.00 calc .
H(12) H 0.8900 0.0344 0.8817 0.0443 Uiso 1.00 calc .

loop_
_atom_site_aniso_label
_atom_site_aniso_U_11
_atom_site_aniso_U_22
_atom_site_aniso_U_33
_atom_site_aniso_U_12
_atom_site_aniso_U_13
_atom_site_aniso_U_23
Ni(1) 0.0275(2) 0.0185(2) 0.0240(2) 0.0000 0.0147(2) 0.0000
Cl(1) 0.0351(3) 0.0256(3) 0.0304(3) -0.0065(2) 0.0165(3) -0.0075(2)
S(1) 0.0397(4) 0.0274(3) 0.0225(3) -0.0114(3) 0.0176(3) -0.0049(2)
N(1) 0.0289(10) 0.0206(10) 0.0209(9) -0.0006(8) 0.0128(8) 0.0007(8)
N(2) 0.0214(9) 0.0212(9) 0.0216(9) -0.0010(8) 0.0130(8) 0.0008(8)
C(1) 0.023(1) 0.023(1) 0.022(1) -0.0005(9) 0.0142(9) 0.0001(9)
C(2) 0.028(1) 0.029(1) 0.023(1) -0.0026(10) 0.0121(10) -0.0045(10)
C(3) 0.027(1) 0.023(1) 0.026(1) -0.0035(10) 0.0137(10) -0.0042(10)
C(4) 0.024(1) 0.026(1) 0.023(1) 0.0007(9) 0.0124(10) 0.0059(9)
C(5) 0.042(1) 0.039(1) 0.031(1) 0.001(1) 0.025(1) 0.005(1)
C(6) 0.026(1) 0.040(2) 0.039(1) 0.004(1) 0.014(1) 0.011(1)
C(7) 0.043(2) 0.027(1) 0.041(1) -0.001(1) 0.024(1) 0.010(1)

loop_
_atom_type_symbol
_atom_type_description
_atom_type_scat_dispersion_real
_atom_type_scat_dispersion_imag
_atom_type_scat_source
C C 0.003 0.002
;International Tables for Crystallography
(1992, Vol. C, Tables 4.2.6.8 and 6.1.1.1)
;
Ni Ni 0.339 1.112
;International Tables for Crystallography
(1992, Vol. C, Tables 4.2.6.8 and 6.1.1.1)
;
N N 0.006 0.003
;International Tables for Crystallography
(1992, Vol. C, Tables 4.2.6.8 and 6.1.1.1)
;
Cl Cl 0.148 0.159
;International Tables for Crystallography
(1992, Vol. C, Tables 4.2.6.8 and 6.1.1.1)
;
S S 0.125 0.123
;International Tables for Crystallography
(1992, Vol. C, Tables 4.2.6.8 and 6.1.1.1)
;
H H 0.000 0.000
;International Tables for Crystallography
(1992, Vol. C, Table 6.1.1.2)
;

loop_
_geom_angle_atom_site_label_1
_geom_angle_atom_site_label_2
_geom_angle_atom_site_label_3
_geom_angle
_geom_angle_site_symmetry_1
_geom_angle_site_symmetry_3
_geom_angle_publ_flag
Cl(1) Ni(1) Cl(1) 136.13(4) . 2_756 yes
Cl(1) Ni(1) S(1) 96.47(4) . . yes
Cl(1) Ni(1) S(1) 108.76(5) . 2_756 yes
Cl(1) Ni(1) S(1) 108.76(5) 2_756 . yes
Cl(1) Ni(1) S(1) 96.47(4) 2_756 2_756 yes
S(1) Ni(1) S(1) 108.94(4) . 2_756 yes
Ni(1) S(1) C(1) 103.96(8) . . yes
C(1) N(1) C(2) 110.4(2) . . yes
C(1) N(2) C(3) 108.2(2) . . yes
C(1) N(2) C(4) 126.5(2) . . yes
C(3) N(2) C(4) 125.2(2) . . yes
S(1) C(1) N(1) 125.0(2) . . yes
S(1) C(1) N(2) 128.4(2) . . yes
N(1) C(1) N(2) 106.6(2) . . yes
N(1) C(2) C(3) 106.6(2) . . yes
N(2) C(3) C(2) 108.1(2) . . yes
N(2) C(4) C(5) 108.4(2) . . yes
N(2) C(4) C(6) 109.5(2) . . yes
N(2) C(4) C(7) 108.3(2) . . yes
C(5) C(4) C(6) 112.5(2) . . yes
C(5) C(4) C(7) 109.3(2) . . yes
C(6) C(4) C(7) 108.8(2) . . yes

loop_
_geom_bond_atom_site_label_1
_geom_bond_atom_site_label_2
_geom_bond_distance
_geom_bond_site_symmetry_2
_geom_bond_publ_flag
Ni(1) Cl(1) 2.2457(8) . yes
Ni(1) Cl(1) 2.2457(8) 2_756 yes
Ni(1) S(1) 2.2780(8) . yes
Ni(1) S(1) 2.2780(8) 2_756 yes
S(1) C(1) 1.715(2) . yes
N(1) C(1) 1.345(3) . yes
N(1) C(2) 1.369(3) . yes
N(2) C(1) 1.351(3) . yes
N(2) C(3) 1.390(3) . yes
N(2) C(4) 1.510(3) . yes
C(2) C(3) 1.339(3) . yes
C(4) C(5) 1.517(3) . yes
C(4) C(6) 1.527(4) . yes
C(4) C(7) 1.522(3) . yes

loop_
_geom_contact_atom_site_label_1
_geom_contact_atom_site_label_2
_geom_contact_distance
_geom_contact_site_symmetry_2
Cl(1) C(2) 3.392(2) 8_565
Cl(1) N(1) 3.588(2) 8_565
N(1) C(7) 3.568(4) 6_656
C(2) C(2) 3.524(5) 7_656

loop_
_geom_torsion_atom_site_label_1
_geom_torsion_atom_site_label_2
_geom_torsion_atom_site_label_3
_geom_torsion_atom_site_label_4
_geom_torsion
_geom_torsion_site_symmetry_2
_geom_torsion_site_symmetry_3
_geom_torsion_site_symmetry_4
_geom_torsion_publ_flag
Ni(1) S(1) C(1) N(1) -32.1(2) . . . yes
Ni(1) S(1) C(1) N(2) 149.2(2) . . . yes
Ni(1) S(1) C(1) N(1) -32.1(2) 2_756 2_756 2_756 yes
Ni(1) S(1) C(1) N(2) 149.2(2) 2_756 2_756 2_756 yes
Cl(1) Ni(1) S(1) C(1) -159.98(8) . . . yes
Cl(1) Ni(1) S(1) C(1) 56.44(8) . 2_756 2_756 yes
S(1) Ni(1) S(1) C(1) -47.58(8) . 2_756 2_756 yes
S(1) C(1) N(1) C(2) -178.2(2) . . . yes
S(1) C(1) N(2) C(3) 178.0(2) . . . yes
S(1) C(1) N(2) C(4) 1.2(3) . . . yes
N(1) C(1) N(2) C(3) -0.9(2) . . . yes
N(1) C(1) N(2) C(4) -177.7(2) . . . yes
N(1) C(2) C(3) N(2) -0.4(3) . . . yes
N(2) C(1) N(1) C(2) 0.7(3) . . . yes
C(1) N(1) C(2) C(3) -0.2(3) . . . yes
C(1) N(2) C(3) C(2) 0.8(3) . . . yes
C(1) N(2) C(4) C(5) 62.9(3) . . . yes
C(1) N(2) C(4) C(6) -60.2(3) . . . yes
C(1) N(2) C(4) C(7) -178.6(2) . . . yes
C(2) C(3) N(2) C(4) 177.6(2) . . . yes
C(3) N(2) C(4) C(5) -113.3(2) . . . yes
C(3) N(2) C(4) C(6) 123.6(2) . . . yes
C(3) N(2) C(4) C(7) 5.1(3) . . . yes
C(3) N(2) C(4) C(7) 5.1(3) . . . yes
